data_2006018
loop_
_publ_author_name
'Sakai, K.'
'Ikuta, Y.'
'Shiomi, M.'
'Tamane, T.'
'Tomita, Y.'
'Tsubomura, T.'
'Nemoto, N.'

_publ_section_title
;
 <i>N</i>-(Carbamoylmethyl)pyridinium Perchlorate and
 <i>N</i>-(Carbamoylmethyl)-<i>N</i>'-methyl-4,4'-bipyridinium
 Diperchlorate Hydrate
;
_journal_issue 3
_journal_name_full 'Acta Crystallographica Section C'
_journal_page_first 331
_journal_page_last 334
_journal_paper_doi 10.1107/S010827019601311X
_journal_volume 53
_journal_year 1997
_chemical_formula_iupac 'C7 H9 N2 O + , Cl O4 -'
_chemical_formula_moiety 'C7 H9 N2 O, Cl O4'
_chemical_formula_sum 'C7 H9 Cl N2 O5'
_chemical_formula_weight 236.61
_chemical_name_systematic
;
N-carbamoylmethyl-pyridinium perchlorate
;
_space_group_IT_number 14
_symmetry_cell_setting monoclinic
_symmetry_space_group_name_Hall '-P 2ybc'
_symmetry_space_group_name_H-M 'P 1 21/c 1'
_audit_creation_method 'teXsan (modified by Ken Sakai)'
_cell_angle_alpha 90
_cell_angle_beta 95.87(2)
_cell_angle_gamma 90
_cell_formula_units_Z 4
_cell_length_a 5.352(2)
_cell_length_b 15.186(2)
_cell_length_c 12.013(1)
_cell_measurement_reflns_used 25
_cell_measurement_temperature 296.0
_cell_measurement_theta_max 34.87
_cell_measurement_theta_min 33.46
_cell_volume 971.2(4)
_computing_cell_refinement 'MSC/AFC Diffractometer Control'
_computing_data_collection 'MSC/AFC Diffractometer Control'
_computing_data_reduction 'teXsan: PROCESS (MSC)'
_computing_publication_material 'teXsan: FINISH (MSC)'
_computing_structure_refinement 'teXsan: LS (MSC)'
_computing_structure_solution 'SIR88 (Burla et al., 1989)'
_diffrn_ambient_temperature 296.0
_diffrn_measurement_device 'Rigaku AFC5S'
_diffrn_measurement_method \q/2\q
_diffrn_radiation_monochromator graphite
_diffrn_radiation_source 'X-ray tube'
_diffrn_radiation_type 'Cu K\a'
_diffrn_radiation_wavelength 1.54178
_diffrn_reflns_av_R_equivalents 0.0196
_diffrn_reflns_av_sigmaI/netI 0.0302
_diffrn_reflns_limit_h_max 6
_diffrn_reflns_limit_h_min 0
_diffrn_reflns_limit_k_max 17
_diffrn_reflns_limit_k_min 0
_diffrn_reflns_limit_l_max 13
_diffrn_reflns_limit_l_min -13
_diffrn_reflns_number 1680
_diffrn_reflns_theta_max 60
_diffrn_reflns_theta_min 2.91
_diffrn_standards_decay_% 3.17
_diffrn_standards_interval_count 150
_diffrn_standards_number 3
_exptl_absorpt_coefficient_mu 3.600
_exptl_absorpt_correction_T_max 0.25
_exptl_absorpt_correction_T_min 0.19
_exptl_absorpt_correction_type 'empirical, \y scans (North, Phillips & Mathews, 1968)'
_exptl_absorpt_process_details 'psi-scan (North, Phillips & Mathews, 1968)'
_exptl_crystal_colour colorless
_exptl_crystal_density_diffrn 1.618
_exptl_crystal_description prism
_exptl_crystal_F_000 488.00
_exptl_crystal_size_max 0.50
_exptl_crystal_size_mid 0.38
_exptl_crystal_size_min 0.38
_refine_diff_density_max 0.59
_refine_diff_density_min -0.46
_refine_ls_extinction_coef 88E1(5)
_refine_ls_extinction_method Zachariasen_(1968)_type_2_Gaussian_isotropic
_refine_ls_goodness_of_fit_obs 2.90
_refine_ls_hydrogen_treatment refall
_refine_ls_matrix_type full
_refine_ls_number_constraints 0
_refine_ls_number_parameters 173
_refine_ls_number_reflns 1255
_refine_ls_number_restraints 0
_refine_ls_R_factor_obs 0.0559
_refine_ls_shift/esd_max 0.0010
_refine_ls_structure_factor_coef F
_refine_ls_weighting_scheme 'sigma_w = 1/[\s^2^(F)+0.0016F^2^]'
_refine_ls_wR_factor_obs 0.0766
_reflns_number_observed 1255
_reflns_number_total 1502
_reflns_observed_criterion I_>_3.0_sigma(I)
_cod_data_source_file ta1092.cif
_cod_data_source_block 1
_cod_original_sg_symbol_H-M 'P 21/c'
_cod_original_formula_sum 'C7 Cl1 H9 N2 O5'
_cod_database_code 2006018

loop_
_symmetry_equiv_pos_as_xyz
' +x, +y, +z'
' -x,1/2+y,1/2-z'
' -x, -y, -z'
' +x,1/2-y,1/2+z'

loop_
_atom_site_aniso_label
_atom_site_aniso_U_11
_atom_site_aniso_U_12
_atom_site_aniso_U_13
_atom_site_aniso_U_22
_atom_site_aniso_U_23
_atom_site_aniso_U_33
Cl(1) 0.0348(6) -0.0009(4) 0.0058(4) 0.0478(7) -0.0022(4) 0.0433(7)
O(1) 0.036(2) -0.021(2) -0.003(1) 0.091(2) 0.012(2) 0.043(2)
O(2) 0.191(6) 0.089(4) -0.097(5) 0.097(3) -0.057(4) 0.184(6)
O(3) 0.125(4) -0.062(3) 0.034(2) 0.132(4) -0.012(2) 0.050(2)
O(4) 0.081(2) 0.000(2) 0.001(2) 0.059(2) -0.012(2) 0.054(2)
O(5) 0.067(3) -0.059(3) 0.017(2) 0.208(5) -0.008(3) 0.067(3)
N(1) 0.026(2) -0.004(1) 0.005(1) 0.040(2) 0.000(1) 0.035(2)
N(2) 0.050(2) -0.002(2) 0.009(2) 0.075(3) -0.001(2) 0.034(2)
C(1) 0.029(2) 0.005(2) 0.003(2) 0.045(2) 0.002(2) 0.048(2)
C(2) 0.045(2) 0.001(2) 0.013(2) 0.052(3) -0.006(2) 0.045(2)
C(3) 0.053(3) -0.013(2) 0.005(2) 0.056(3) 0.003(2) 0.035(2)
C(4) 0.041(2) 0.004(2) -0.001(2) 0.055(3) 0.016(2) 0.050(3)
C(5) 0.039(2) 0.009(2) 0.013(2) 0.043(2) 0.007(2) 0.051(2)
C(6) 0.034(2) -0.010(2) 0.003(2) 0.053(3) -0.004(2) 0.036(2)
C(7) 0.031(2) 0.004(2) 0.003(2) 0.043(2) 0.000(2) 0.034(2)

loop_
_atom_site_label
_atom_site_fract_x
_atom_site_fract_y
_atom_site_fract_z
_atom_site_U_iso_or_equiv
_atom_site_thermal_displace_type
_atom_site_calc_flag
Cl(1) 0.3190(2) 0.13748(6) 0.29561(8) 0.0418(3) Uani d
O(1) 0.3891(5) -0.0636(2) 0.1058(2) 0.0572(10) Uani d
O(2) 0.459(1) 0.0643(3) 0.3290(5) 0.165(3) Uani d
O(3) 0.3442(9) 0.1593(3) 0.1837(3) 0.101(2) Uani d
O(4) 0.3923(7) 0.2086(2) 0.3687(3) 0.065(1) Uani d
O(5) 0.0626(8) 0.1200(4) 0.3019(3) 0.113(2) Uani d
N(1) 0.0251(5) -0.1350(2) 0.2198(3) 0.0337(8) Uani d
N(2) 0.1887(9) -0.0897(3) -0.0630(3) 0.052(1) Uani d
C(1) -0.1318(7) -0.0888(3) 0.2779(4) 0.040(1) Uani d
C(2) -0.0968(8) -0.0869(3) 0.3918(4) 0.047(1) Uani d
C(3) 0.1029(8) -0.1305(3) 0.4467(4) 0.048(1) Uani d
C(4) 0.2615(8) -0.1779(3) 0.3868(4) 0.049(1) Uani d
C(5) 0.2194(8) -0.1794(3) 0.2729(4) 0.044(1) Uani d
C(6) -0.0083(8) -0.1361(3) 0.0970(3) 0.041(1) Uani d
C(7) 0.2105(7) -0.0922(3) 0.0474(3) 0.036(1) Uani d
H(1) -0.244(9) -0.061(3) 0.238(4) 0.05(1) Uiso d
H(2) -0.204(8) -0.058(3) 0.432(4) 0.05(1) Uiso d
H(3) 0.130(9) -0.130(3) 0.519(4) 0.06(1) Uiso d
H(4) 0.389(10) -0.208(3) 0.421(4) 0.07(1) Uiso d
H(5) 0.316(9) -0.213(3) 0.224(4) 0.06(1) Uiso d
H(6) -0.147(8) -0.107(3) 0.071(3) 0.04(1) Uiso d
H(7) -0.025(9) -0.196(3) 0.074(4) 0.07(1) Uiso d
H(8) 0.074(10) -0.120(3) -0.097(4) 0.06(2) Uiso d
H(9) 0.312(9) -0.070(3) -0.097(4) 0.05(1) Uiso d

loop_
_atom_type_symbol
_atom_type_scat_dispersion_real
_atom_type_scat_dispersion_imag
_atom_type_scat_source
Cl 0.364 0.702 'International Tables for X-ray Crystallography (1974, Vol. IV)'
O 0.049 0.032 'International Tables for X-ray Crystallography (1974, Vol. IV)'
N 0.031 0.018 'International Tables for X-ray Crystallography (1974, Vol. IV)'
C 0.018 0.009 'International Tables for X-ray Crystallography (1974, Vol. IV)'
H 0.000 0.000 'International Tables for X-ray Crystallography (1974, Vol. IV)'

loop_
_geom_angle_atom_site_label_1
_geom_angle_atom_site_label_2
_geom_angle_atom_site_label_3
_geom_angle_site_symmetry_1
_geom_angle_site_symmetry_2
_geom_angle_site_symmetry_3
_geom_angle
_geom_angle_publ_flag
O(2) Cl(1) O(3) 1_555 1_555 1_555 111.5(4) yes
O(2) Cl(1) O(4) 1_555 1_555 1_555 109.0(3) yes
O(2) Cl(1) O(5) 1_555 1_555 1_555 109.6(4) yes
O(3) Cl(1) O(4) 1_555 1_555 1_555 111.4(2) yes
O(3) Cl(1) O(5) 1_555 1_555 1_555 106.6(3) yes
O(4) Cl(1) O(5) 1_555 1_555 1_555 108.6(3) yes
C(1) N(1) C(5) 1_555 1_555 1_555 120.6(4) yes
C(1) N(1) C(6) 1_555 1_555 1_555 120.7(3) yes
C(5) N(1) C(6) 1_555 1_555 1_555 118.7(3) yes
C(7) N(2) H(8) 1_555 1_555 1_555 117(3) no
C(7) N(2) H(9) 1_555 1_555 1_555 119(3) no
H(8) N(2) H(9) 1_555 1_555 1_555 121(4) no
N(1) C(1) C(2) 1_555 1_555 1_555 120.3(4) yes
N(1) C(1) H(1) 1_555 1_555 1_555 114(2) no
C(2) C(1) H(1) 1_555 1_555 1_555 124(2) no
C(1) C(2) C(3) 1_555 1_555 1_555 119.6(4) yes
C(1) C(2) H(2) 1_555 1_555 1_555 121(2) no
C(3) C(2) H(2) 1_555 1_555 1_555 119(2) no
C(2) C(3) C(4) 1_555 1_555 1_555 119.7(4) yes
C(2) C(3) H(3) 1_555 1_555 1_555 121(3) no
C(4) C(3) H(3) 1_555 1_555 1_555 118(3) no
C(3) C(4) C(5) 1_555 1_555 1_555 119.2(4) yes
C(3) C(4) H(4) 1_555 1_555 1_555 120(3) no
C(5) C(4) H(4) 1_555 1_555 1_555 119(3) no
N(1) C(5) C(4) 1_555 1_555 1_555 120.5(4) yes
N(1) C(5) H(5) 1_555 1_555 1_555 114(2) no
C(4) C(5) H(5) 1_555 1_555 1_555 125(2) no
N(1) C(6) C(7) 1_555 1_555 1_555 111.7(3) yes
N(1) C(6) H(6) 1_555 1_555 1_555 110(2) no
N(1) C(6) H(7) 1_555 1_555 1_555 107(2) no
C(7) C(6) H(6) 1_555 1_555 1_555 107(2) no
C(7) C(6) H(7) 1_555 1_555 1_555 111(2) no
H(6) C(6) H(7) 1_555 1_555 1_555 109(3) no
O(1) C(7) N(2) 1_555 1_555 1_555 123.9(4) yes
O(1) C(7) C(6) 1_555 1_555 1_555 121.6(3) yes
N(2) C(7) C(6) 1_555 1_555 1_555 114.5(4) yes

loop_
_geom_bond_atom_site_label_1
_geom_bond_site_symmetry_1
_geom_bond_atom_site_label_2
_geom_bond_site_symmetry_2
_geom_bond_distance
_geom_bond_publ_flag
Cl(1) 1_555 O(2) 1_555 1.377(4) yes
Cl(1) 1_555 O(3) 1_555 1.404(4) yes
Cl(1) 1_555 O(4) 1_555 1.421(3) yes
Cl(1) 1_555 O(5) 1_555 1.407(4) yes
O(1) 1_555 C(7) 1_555 1.208(4) yes
N(1) 1_555 C(1) 1_555 1.343(5) yes
N(1) 1_555 C(5) 1_555 1.345(5) yes
N(1) 1_555 C(6) 1_555 1.467(5) yes
N(2) 1_555 C(7) 1_555 1.319(5) yes
N(2) 1_555 H(8) 1_555 0.84(5) no
N(2) 1_555 H(9) 1_555 0.86(5) no
C(1) 1_555 C(2) 1_555 1.363(6) yes
C(1) 1_555 H(1) 1_555 0.84(5) no
C(2) 1_555 C(3) 1_555 1.368(6) yes
C(2) 1_555 H(2) 1_555 0.90(5) no
C(3) 1_555 C(4) 1_555 1.372(6) yes
C(3) 1_555 H(3) 1_555 0.86(5) no
C(4) 1_555 C(5) 1_555 1.363(6) yes
C(4) 1_555 H(4) 1_555 0.89(5) no
C(5) 1_555 H(5) 1_555 0.97(5) no
C(6) 1_555 C(7) 1_555 1.521(5) yes
C(6) 1_555 H(6) 1_555 0.90(4) no
C(6) 1_555 H(7) 1_555 0.94(5) no

loop_
_geom_contact_atom_site_label_1
_geom_contact_atom_site_label_2
_geom_contact_distance
_geom_contact_site_symmetry_1
_geom_contact_site_symmetry_2
_geom_contact_publ_flag
O(1) N(2) 3.322(6) 1_555 3_655 no
O(3) N(2) 3.195(6) 1_555 3_655 no
O(3) N(2) 3.242(7) 1_555 3_555 no
O(5) N(2) 3.077(6) 1_555 3_555 no
